data_4518755
loop_
_publ_author_name
'Wang, Yuefei'
'Li, Qing'
'Zhang, Jiaxing'
'Qi, Wei'
'You, Shengping'
'Su, Rongxin'
'He, Zhimin'

_publ_section_title
;
 Self-Templated, Enantioselective Assembly of an Amyloid-like Dipeptide
 into Multifunctional Hierarchical Helical Arrays
;
_journal_name_full 'ACS Nano'
_journal_paper_doi 10.1021/acsnano.1c00746
_journal_year 2021
_chemical_absolute_configuration ad
_chemical_formula_moiety '2(C29 H27 Fe N2 O4), 3(C3 H2 F6 O), 2(H2 O), C5 H14 N2'
_chemical_formula_sum 'C72 H78 F18 Fe2 N6 O13'
_chemical_formula_weight 1689.10
_space_group_crystal_system orthorhombic
_space_group_IT_number 19
_space_group_name_Hall 'P 2ac 2ab'
_space_group_name_H-M_alt 'P 21 21 21'
_atom_sites_solution_hydrogens mixed
_atom_sites_solution_primary direct
_audit_creation_date 2021-04-06
_audit_creation_method
;
Olex2 1.2
(compiled 2018.05.29 svn.r3508 for OlexSys, GUI svn.r5506)
;
_audit_update_record
;
????
;
_cell_angle_alpha 90
_cell_angle_beta 90
_cell_angle_gamma 90
_cell_formula_units_Z 4
_cell_length_a 17.318(4)
_cell_length_b 17.786(4)
_cell_length_c 24.349(5)
_cell_measurement_reflns_used 18592
_cell_measurement_temperature 113(2)
_cell_measurement_theta_max 27.9103
_cell_measurement_theta_min 1.4178
_cell_volume 7500(3)
_computing_cell_refinement crystalclear
_computing_data_collection crystalclear
_computing_data_reduction crystalclear
_computing_molecular_graphics 'Olex2 (Dolomanov et al., 2009)'
_computing_publication_material 'Olex2 (Dolomanov et al., 2009)'
_computing_structure_refinement 'ShelXL (Sheldrick, 2015)'
_computing_structure_solution 'ShelXS-1997 (Sheldrick, 2008)'
_diffrn_ambient_temperature 113.15
_diffrn_measured_fraction_theta_full 0.999
_diffrn_measured_fraction_theta_max 0.999
_diffrn_measurement_device_type 'rigaku saturn70 ccd'
_diffrn_measurement_method '\w scans'
_diffrn_radiation_monochromator confocal
_diffrn_radiation_type MoK\a
_diffrn_radiation_wavelength 0.71073
_diffrn_reflns_av_R_equivalents 0.0695
_diffrn_reflns_av_unetI/netI 0.0643
_diffrn_reflns_Laue_measured_fraction_full 0.999
_diffrn_reflns_Laue_measured_fraction_max 0.999
_diffrn_reflns_limit_h_max 22
_diffrn_reflns_limit_h_min -22
_diffrn_reflns_limit_k_max 21
_diffrn_reflns_limit_k_min -23
_diffrn_reflns_limit_l_max 32
_diffrn_reflns_limit_l_min -31
_diffrn_reflns_number 76095
_diffrn_reflns_point_group_measured_fraction_full 0.999
_diffrn_reflns_point_group_measured_fraction_max 0.999
_diffrn_reflns_theta_full 25.242
_diffrn_reflns_theta_max 27.890
_diffrn_reflns_theta_min 1.443
_exptl_absorpt_coefficient_mu 0.497
_exptl_absorpt_correction_T_max 1.0000
_exptl_absorpt_correction_T_min 0.8195
_exptl_absorpt_correction_type multi-scan
_exptl_absorpt_process_details crystalclear
_exptl_crystal_density_diffrn 1.496
_exptl_crystal_description block
_exptl_crystal_F_000 3480
_exptl_crystal_size_max 0.16
_exptl_crystal_size_mid 0.12
_exptl_crystal_size_min 0.1
_refine_diff_density_max 0.810
_refine_diff_density_min -0.495
_refine_diff_density_rms 0.072
_refine_ls_abs_structure_details
;
 Flack x determined using 4640 quotients [(I+)-(I-)]/[(I+)+(I-)]
 (Parsons, Flack and Wagner, Acta Cryst. B69 (2013) 249-259).
;
_refine_ls_abs_structure_Flack 0.014(7)
_refine_ls_extinction_coef 0.0029(4)
_refine_ls_extinction_expression Fc^*^=kFc[1+0.001xFc^2^\l^3^/sin(2\q)]^-1/4^
_refine_ls_extinction_method 'SHELXL-2018/3 (Sheldrick 2018)'
_refine_ls_goodness_of_fit_ref 1.071
_refine_ls_hydrogen_treatment constr
_refine_ls_matrix_type full
_refine_ls_number_parameters 1011
_refine_ls_number_reflns 17898
_refine_ls_number_restraints 6
_refine_ls_restrained_S_all 1.071
_refine_ls_R_factor_all 0.0808
_refine_ls_R_factor_gt 0.0657
_refine_ls_shift/su_max 0.001
_refine_ls_shift/su_mean 0.000
_refine_ls_structure_factor_coef Fsqd
_refine_ls_weighting_details 'w=1/[\s^2^(Fo^2^)+(0.0902P)^2^] where P=(Fo^2^+2Fc^2^)/3'
_refine_ls_weighting_scheme calc
_refine_ls_wR_factor_gt 0.1598
_refine_ls_wR_factor_ref 0.1707
_reflns_Friedel_coverage 0.841
_reflns_Friedel_fraction_full 1.000
_reflns_Friedel_fraction_max 0.999
_reflns_number_gt 14591
_reflns_number_total 17898
_reflns_threshold_expression 'I > 2\s(I)'
_cod_data_source_file nn1c00746_si_003.cif
_cod_data_source_block shelxl
_cod_database_code 4518755
_shelx_shelxl_version_number 2018/3
_shelx_space_group_comment
;
The symmetry employed for this shelxl refinement is uniquely defined
by the following loop, which should always be used as a source of
symmetry information in preference to the above space-group names.
They are only intended as comments.
;
_shelx_estimated_absorpt_t_max 0.952
_shelx_estimated_absorpt_t_min 0.925
_olex2_refinement_description
;
1. Fixed Uiso
 At 1.2 times of:
  All C(H) groups, All C(H,H) groups, All N(H) groups, All N(H,H) groups
 At 1.5 times of:
  All C(H,H,H) groups, All O(H) groups, All O(H,H) groups
2. Uiso/Uaniso restraints and constraints
Uanis(O12) \\sim Ueq: with sigma of 0.005 and sigma for terminal atoms of 0.01
3.a Free rotating group:
 O12(H12A,H12B), O13(H13C,H13D)
3.b Ternary CH refined with riding coordinates:
 C12(H12), C21(H21), C41(H41), C50(H50), C65(H65), C68(H68), C71(H71), C60(H60)
3.c Secondary CH2 refined with riding coordinates:
 C13(H13A,H13B), C23(H23A,H23B), C42(H42A,H42B), C52(H52A,H52B), N5(H5A,H5B),
 N6(H6A,H6B), C61(H61A,H61B), C62(H62A,H62B), C63(H63A,H63B)
3.d Aromatic/amide H refined with riding coordinates:
 N1(H1), N2(H2), C1(H1A), C2(H2A), C3(H3), C4(H4), C5(H5), C6(H6), C7(H7),
 C8(H8), C9(H9), C15(H15), C16(H16), C17(H17), C18(H18), C19(H19), C25(H25),
 C26(H26), C27(H27), C28(H28), C29(H29), N3(H3A), N4(H4A), C30(H30), C31(H31),
 C32(H32), C33(H33), C34(H34), C35(H35), C36(H36), C37(H37), C38(H38), C44(H44),
  C45(H45), C46(H46), C47(H47), C48(H48), C54(H54), C55(H55), C56(H56),
 C57(H57), C58(H58)
3.e Idealised Me refined as rotating group:
 C59(H59A,H59B,H59C)
3.f Idealised tetrahedral OH refined as rotating group:
 O9(H9A), O10(H10), O11(H11)
;
_olex2_submission_special_instructions 'No special instructions were received'

loop_
_space_group_symop_operation_xyz
'x, y, z'
'-x+1/2, -y, z+1/2'
'-x, y+1/2, -z+1/2'
'x+1/2, -y+1/2, -z'

loop_
_atom_site_label
_atom_site_type_symbol
_atom_site_fract_x
_atom_site_fract_y
_atom_site_fract_z
_atom_site_U_iso_or_equiv
_atom_site_adp_type
_atom_site_occupancy
_atom_site_site_symmetry_order
_atom_site_calc_flag
_atom_site_refinement_flags_posn
_atom_site_refinement_flags_adp
_atom_site_refinement_flags_occupancy
_atom_site_disorder_assembly
_atom_site_disorder_group
Fe1 Fe 0.25081(4) 0.37777(4) 0.82795(3) 0.02946(18) Uani 1 1 d . . . . .
O1 O 0.1084(2) 0.49490(19) 0.74182(15) 0.0317(8) Uani 1 1 d . . . . .
O2 O -0.0686(2) 0.39630(19) 0.70393(15) 0.0342(8) Uani 1 1 d . . . . .
O3 O -0.2708(2) 0.4867(2) 0.73310(15) 0.0371(9) Uani 1 1 d . . . . .
O4 O -0.2605(2) 0.4410(2) 0.64872(15) 0.0335(8) Uani 1 1 d . . . . .
N1 N 0.0443(2) 0.4040(2) 0.78702(17) 0.0275(9) Uani 1 1 d . . . . .
H1 H 0.044291 0.358145 0.800658 0.033 Uiso 1 1 calc R . . . .
N2 N -0.1088(2) 0.5134(2) 0.72759(17) 0.0266(8) Uani 1 1 d . . . . .
H2 H -0.103732 0.550636 0.751092 0.032 Uiso 1 1 calc R . . . .
C1 C 0.2064(4) 0.4387(4) 0.8921(3) 0.0562(18) Uani 1 1 d . . . . .
H1A H 0.159900 0.467151 0.892105 0.067 Uiso 1 1 calc R . . . .
C2 C 0.2136(4) 0.3622(4) 0.9069(3) 0.0508(16) Uani 1 1 d . . . . .
H2A H 0.173110 0.329857 0.918342 0.061 Uiso 1 1 calc R . . . .
C3 C 0.2934(4) 0.3426(4) 0.9013(3) 0.0486(15) Uani 1 1 d . . . . .
H3 H 0.315216 0.294529 0.908327 0.058 Uiso 1 1 calc R . . . .
C4 C 0.3341(4) 0.4067(4) 0.8835(3) 0.0522(16) Uani 1 1 d . . . . .
H4 H 0.388064 0.409776 0.876809 0.063 Uiso 1 1 calc R . . . .
C5 C 0.2803(4) 0.4656(4) 0.8774(3) 0.0540(17) Uani 1 1 d . . . . .
H5 H 0.291790 0.515142 0.865434 0.065 Uiso 1 1 calc R . . . .
C6 C 0.1857(3) 0.3077(3) 0.7814(2) 0.0296(11) Uani 1 1 d . . . . .
H6 H 0.145598 0.275949 0.794471 0.036 Uiso 1 1 calc R . . . .
C7 C 0.2648(3) 0.2883(3) 0.7767(2) 0.0361(12) Uani 1 1 d . . . . .
H7 H 0.286618 0.240958 0.785803 0.043 Uiso 1 1 calc R . . . .
C8 C 0.3059(3) 0.3511(3) 0.7561(2) 0.0374(12) Uani 1 1 d . . . . .
H8 H 0.359937 0.353036 0.749414 0.045 Uiso 1 1 calc R . . . .
C9 C 0.2531(3) 0.4101(3) 0.7473(2) 0.0326(10) Uani 1 1 d . . . . .
H9 H 0.265195 0.458600 0.733439 0.039 Uiso 1 1 calc R . . . .
C10 C 0.1773(3) 0.3839(3) 0.7630(2) 0.0273(10) Uani 1 1 d . . . . .
C11 C 0.1079(3) 0.4311(3) 0.76337(19) 0.0242(9) Uani 1 1 d . . . . .
C12 C -0.0249(3) 0.4498(3) 0.7903(2) 0.0256(10) Uani 1 1 d . . . . .
H12 H -0.008876 0.502686 0.798478 0.031 Uiso 1 1 calc R . . . .
C13 C -0.0763(3) 0.4225(3) 0.8377(2) 0.0315(11) Uani 1 1 d . . . . .
H13A H -0.126756 0.448527 0.836007 0.038 Uiso 1 1 calc R . . . .
H13B H -0.085785 0.367870 0.833622 0.038 Uiso 1 1 calc R . . . .
C14 C -0.0393(3) 0.4372(3) 0.8930(2) 0.0298(10) Uani 1 1 d . . . . .
C15 C -0.0311(3) 0.5107(3) 0.9125(2) 0.0377(12) Uani 1 1 d . . . . .
H15 H -0.050797 0.551333 0.891414 0.045 Uiso 1 1 calc R . . . .
C16 C 0.0048(4) 0.5254(4) 0.9618(3) 0.0442(14) Uani 1 1 d . . . . .
H16 H 0.010255 0.575716 0.974223 0.053 Uiso 1 1 calc R . . . .
C17 C 0.0336(4) 0.4654(4) 0.9937(2) 0.0469(15) Uani 1 1 d . . . . .
H17 H 0.058496 0.474695 1.027775 0.056 Uiso 1 1 calc R . . . .
C18 C 0.0250(4) 0.3929(4) 0.9744(2) 0.0490(15) Uani 1 1 d . . . . .
H18 H 0.043731 0.351954 0.995628 0.059 Uiso 1 1 calc R . . . .
C19 C -0.0106(3) 0.3791(4) 0.9245(2) 0.0422(13) Uani 1 1 d . . . . .
H19 H -0.015292 0.328874 0.911701 0.051 Uiso 1 1 calc R . . . .
C20 C -0.0691(3) 0.4499(3) 0.7358(2) 0.0280(10) Uani 1 1 d . . . . .
C21 C -0.1602(3) 0.5225(3) 0.6809(2) 0.0251(9) Uani 1 1 d . . . . .
H21 H -0.133322 0.504827 0.646950 0.030 Uiso 1 1 calc R . . . .
C22 C -0.2352(3) 0.4785(3) 0.6879(2) 0.0266(10) Uani 1 1 d . . . . .
C23 C -0.1797(3) 0.6071(3) 0.6748(2) 0.0319(11) Uani 1 1 d . . . . .
H23A H -0.206483 0.624482 0.708372 0.038 Uiso 1 1 calc R . . . .
H23B H -0.131067 0.635927 0.671376 0.038 Uiso 1 1 calc R . . . .
C24 C -0.2301(3) 0.6235(3) 0.6256(2) 0.0331(11) Uani 1 1 d . . . . .
C25 C -0.3102(3) 0.6175(3) 0.6293(2) 0.0342(11) Uani 1 1 d . . . . .
H25 H -0.333220 0.604261 0.663396 0.041 Uiso 1 1 calc R . . . .
C26 C -0.3569(3) 0.6305(4) 0.5837(3) 0.0489(15) Uani 1 1 d . . . . .
H26 H -0.411400 0.626500 0.586637 0.059 Uiso 1 1 calc R . . . .
C27 C -0.3228(4) 0.6494(4) 0.5338(3) 0.0535(17) Uani 1 1 d . . . . .
H27 H -0.353957 0.656699 0.502111 0.064 Uiso 1 1 calc R . . . .
C28 C -0.2440(4) 0.6576(4) 0.5305(3) 0.0511(15) Uani 1 1 d . . . . .
H28 H -0.220997 0.672341 0.496761 0.061 Uiso 1 1 calc R . . . .
C29 C -0.1982(3) 0.6446(3) 0.5758(3) 0.0405(13) Uani 1 1 d . . . . .
H29 H -0.143837 0.650179 0.572798 0.049 Uiso 1 1 calc R . . . .
Fe2 Fe 0.12772(5) 0.61923(5) 0.58829(3) 0.0379(2) Uani 1 1 d . . . . .
O5 O -0.0125(2) 0.74389(19) 0.67117(16) 0.0344(8) Uani 1 1 d . . . . .
O6 O -0.08660(19) 0.64627(19) 0.79979(14) 0.0288(7) Uani 1 1 d . . . . .
O7 O -0.1903(2) 0.6831(2) 0.91022(16) 0.0365(9) Uani 1 1 d . . . . .
O8 O -0.0662(2) 0.7036(2) 0.92897(16) 0.0368(9) Uani 1 1 d . . . . .
N3 N 0.0387(2) 0.6509(2) 0.72291(16) 0.0258(8) Uani 1 1 d . . . . .
H3A H 0.054696 0.604038 0.725008 0.031 Uiso 1 1 calc R . . . .
N4 N -0.0595(2) 0.7668(2) 0.82128(17) 0.0266(9) Uani 1 1 d . . . . .
H4A H -0.029353 0.805728 0.815186 0.032 Uiso 1 1 calc R . . . .
C30 C 0.2301(5) 0.5927(7) 0.6257(5) 0.089(3) Uani 1 1 d . . . . .
H30 H 0.238275 0.552536 0.650788 0.107 Uiso 1 1 calc R . . . .
C31 C 0.2094(4) 0.6670(6) 0.6376(3) 0.069(3) Uani 1 1 d . . . . .
H31 H 0.201554 0.686061 0.673600 0.083 Uiso 1 1 calc R . . . .
C32 C 0.2020(5) 0.7087(6) 0.5906(4) 0.079(3) Uani 1 1 d . . . . .
H32 H 0.187532 0.760197 0.588905 0.095 Uiso 1 1 calc R . . . .
C33 C 0.2189(6) 0.6640(7) 0.5466(4) 0.086(3) Uani 1 1 d . . . . .
H33 H 0.218760 0.679894 0.509345 0.104 Uiso 1 1 calc R . . . .
C34 C 0.2364(5) 0.5910(8) 0.5648(5) 0.105(4) Uani 1 1 d . . . . .
H34 H 0.249531 0.548965 0.542589 0.126 Uiso 1 1 calc R . . . .
C35 C 0.0452(3) 0.5539(3) 0.6228(2) 0.0330(11) Uani 1 1 d . . . . .
H35 H 0.051819 0.520832 0.653037 0.040 Uiso 1 1 calc R . . . .
C36 C 0.0541(4) 0.5358(3) 0.5657(2) 0.0397(13) Uani 1 1 d . . . . .
H36 H 0.068032 0.487820 0.551678 0.048 Uiso 1 1 calc R . . . .
C37 C 0.0393(4) 0.5991(3) 0.5341(2) 0.0415(13) Uani 1 1 d . . . . .
H37 H 0.041298 0.601637 0.495134 0.050 Uiso 1 1 calc R . . . .
C38 C 0.0206(3) 0.6595(3) 0.5699(2) 0.0371(12) Uani 1 1 d . . . . .
H38 H 0.007984 0.709305 0.559111 0.045 Uiso 1 1 calc R . . . .
C39 C 0.0242(3) 0.6320(3) 0.6252(2) 0.0282(10) Uani 1 1 d . . . . .
C40 C 0.0154(3) 0.6796(3) 0.6743(2) 0.0275(10) Uani 1 1 d . . . . .
C41 C 0.0374(3) 0.6979(3) 0.77172(19) 0.0245(9) Uani 1 1 d . . . . .
H41 H 0.053612 0.749938 0.761373 0.029 Uiso 1 1 calc R . . . .
C42 C 0.0937(3) 0.6674(3) 0.8156(2) 0.0302(11) Uani 1 1 d . . . . .
H42A H 0.082681 0.692110 0.851175 0.036 Uiso 1 1 calc R . . . .
H42B H 0.085091 0.612752 0.820211 0.036 Uiso 1 1 calc R . . . .
C43 C 0.1773(3) 0.6811(3) 0.8002(2) 0.0292(10) Uani 1 1 d . . . . .
C44 C 0.2054(3) 0.7541(3) 0.7969(3) 0.0387(13) Uani 1 1 d . . . . .
H44 H 0.171690 0.795248 0.803352 0.046 Uiso 1 1 calc R . . . .
C45 C 0.2820(3) 0.7674(4) 0.7842(3) 0.0472(15) Uani 1 1 d . . . . .
H45 H 0.300728 0.817514 0.781911 0.057 Uiso 1 1 calc R . . . .
C46 C 0.3316(3) 0.7074(4) 0.7747(3) 0.0473(15) Uani 1 1 d . . . . .
H46 H 0.384474 0.716430 0.766583 0.057 Uiso 1 1 calc R . . . .
C47 C 0.3043(3) 0.6352(3) 0.7771(3) 0.0442(14) Uani 1 1 d . . . . .
H47 H 0.338011 0.594216 0.770031 0.053 Uiso 1 1 calc R . . . .
C48 C 0.2277(3) 0.6218(3) 0.7898(2) 0.0370(12) Uani 1 1 d . . . . .
H48 H 0.209209 0.571594 0.791341 0.044 Uiso 1 1 calc R . . . .
C49 C -0.0426(3) 0.7014(3) 0.79759(19) 0.0234(9) Uani 1 1 d . . . . .
C50 C -0.1263(3) 0.7759(3) 0.8570(2) 0.0264(10) Uani 1 1 d . . . . .
H50 H -0.174568 0.770038 0.834796 0.032 Uiso 1 1 calc R . . . .
C51 C -0.1244(3) 0.7159(3) 0.9015(2) 0.0276(10) Uani 1 1 d . . . . .
C52 C -0.1251(3) 0.8535(3) 0.8828(2) 0.0364(12) Uani 1 1 d . . . . .
H52A H -0.073254 0.862614 0.898521 0.044 Uiso 1 1 calc R . . . .
H52B H -0.133745 0.891460 0.853659 0.044 Uiso 1 1 calc R . . . .
C53 C -0.1845(3) 0.8648(3) 0.9272(2) 0.0340(12) Uani 1 1 d . . . . .
C54 C -0.2614(4) 0.8715(5) 0.9154(3) 0.062(2) Uani 1 1 d . . . . .
H54 H -0.278249 0.867994 0.878410 0.074 Uiso 1 1 calc R . . . .
C55 C -0.3156(4) 0.8834(6) 0.9572(3) 0.073(2) Uani 1 1 d . . . . .
H55 H -0.368791 0.888196 0.948199 0.088 Uiso 1 1 calc R . . . .
C56 C -0.2923(4) 0.8881(5) 1.0114(3) 0.064(2) Uani 1 1 d . . . . .
H56 H -0.328708 0.897795 1.039678 0.077 Uiso 1 1 calc R . . . .
C57 C -0.2152(4) 0.8785(4) 1.0236(3) 0.0466(14) Uani 1 1 d . . . . .
H57 H -0.198358 0.879871 1.060710 0.056 Uiso 1 1 calc R . . . .
C58 C -0.1623(3) 0.8669(3) 0.9817(2) 0.0368(12) Uani 1 1 d . . . . .
H58 H -0.109382 0.860290 0.990685 0.044 Uiso 1 1 calc R . . . .
F1 F 0.4698(3) 1.0835(3) 0.7890(2) 0.0895(16) Uani 1 1 d . . . . .
F2 F 0.5416(4) 1.0392(3) 0.8528(3) 0.0985(18) Uani 1 1 d . . . . .
F3 F 0.5556(3) 1.0011(3) 0.7700(2) 0.0854(15) Uani 1 1 d . . . . .
F4 F 0.4279(2) 0.8357(2) 0.84739(19) 0.0628(11) Uani 1 1 d . . . . .
F5 F 0.5014(3) 0.9061(3) 0.8954(2) 0.0864(16) Uani 1 1 d . . . . .
F6 F 0.5394(3) 0.8654(3) 0.8168(2) 0.103(2) Uani 1 1 d . . . . .
O9 O 0.4106(2) 0.9409(3) 0.76719(18) 0.0492(11) Uani 1 1 d . . . . .
H9A H 0.364530 0.955643 0.766497 0.074 Uiso 1 1 calc GR . . . .
C64 C 0.5031(4) 1.0211(4) 0.8075(3) 0.0557(17) Uani 1 1 d . . . . .
C65 C 0.4440(3) 0.9603(3) 0.8176(3) 0.0408(13) Uani 1 1 d . . . . .
H65 H 0.403001 0.980172 0.842565 0.049 Uiso 1 1 calc R . . . .
C66 C 0.4795(3) 0.8918(4) 0.8431(3) 0.0499(16) Uani 1 1 d . . . . .
F7 F 0.5336(4) 0.7003(3) 0.7995(3) 0.107(2) Uani 1 1 d . . . . .
F8 F 0.5990(6) 0.7324(4) 0.8702(4) 0.167(4) Uani 1 1 d . . . . .
F9 F 0.6504(5) 0.6729(6) 0.7987(4) 0.199(5) Uani 1 1 d . . . . .
F10 F 0.5088(3) 0.6452(5) 0.9340(3) 0.123(2) Uani 1 1 d . . . . .
F11 F 0.4948(4) 0.5316(4) 0.9123(3) 0.128(3) Uani 1 1 d . . . . .
F12 F 0.4434(3) 0.6170(6) 0.8632(3) 0.157(4) Uani 1 1 d . . . . .
O10 O 0.6398(3) 0.5865(3) 0.88983(19) 0.0612(14) Uani 1 1 d . . . . .
H10 H 0.678709 0.578199 0.870134 0.092 Uiso 1 1 calc GR . . . .
C67 C 0.5891(6) 0.6778(6) 0.8308(5) 0.091(3) Uani 1 1 d . . . . .
C68 C 0.5775(4) 0.6030(4) 0.8569(3) 0.0493(15) Uani 1 1 d . . . . .
H68 H 0.574213 0.564144 0.827249 0.059 Uiso 1 1 calc R . . . .
C69 C 0.5056(5) 0.5979(6) 0.8918(4) 0.077(3) Uani 1 1 d . . . . .
F13 F 0.5961(4) 0.3936(4) 0.9230(2) 0.120(2) Uani 1 1 d . . . . .
F14 F 0.6752(8) 0.3137(9) 0.8959(5) 0.320(10) Uani 1 1 d . . . . .
F15 F 0.6619(4) 0.4225(5) 0.8502(4) 0.148(3) Uani 1 1 d . . . . .
F16 F 0.4826(4) 0.2889(3) 0.9079(2) 0.1003(18) Uani 1 1 d . . . . .
F17 F 0.4683(6) 0.2465(6) 0.8271(5) 0.197(5) Uani 1 1 d . . . . .
F18 F 0.5588(6) 0.2108(4) 0.8751(5) 0.189(5) Uani 1 1 d . . . . .
O11 O 0.5198(4) 0.3857(5) 0.8238(3) 0.101(2) Uani 1 1 d . . . . .
H11 H 0.534071 0.404014 0.793661 0.152 Uiso 1 1 calc GR . . . .
C70 C 0.6284(7) 0.3653(6) 0.8781(5) 0.092(3) Uani 1 1 d . . . . .
C71 C 0.5695(5) 0.3298(4) 0.8389(4) 0.070(2) Uani 1 1 d . . . . .
H71 H 0.596400 0.309338 0.805800 0.084 Uiso 1 1 calc R . . . .
C72 C 0.5246(8) 0.2705(6) 0.8652(5) 0.102(4) Uani 1 1 d . . . . .
O12 O 0.7664(2) 0.5549(3) 0.83383(19) 0.0511(11) Uani 1 1 d . U . . .
H12A H 0.792793 0.594764 0.829753 0.077 Uiso 1 1 d G . . . .
H12B H 0.749608 0.545175 0.801854 0.077 Uiso 1 1 d G . . . .
O13 O 0.0758(4) 0.7629(4) 0.9493(3) 0.088(2) Uani 1 1 d . . . . .
H13C H 0.077081 0.762349 0.984985 0.132 Uiso 1 1 d G . . . .
H13D H 0.033211 0.739462 0.940939 0.132 Uiso 1 1 d G . . . .
N5 N 0.8205(3) 0.5925(3) -0.0093(2) 0.0498(14) Uani 1 1 d . . . . .
H5A H 0.862294 0.563885 -0.017962 0.060 Uiso 1 1 calc R . . . .
H5B H 0.810745 0.623703 -0.038105 0.060 Uiso 1 1 calc R . . . .
N6 N 0.7007(3) 0.6367(3) 0.06377(19) 0.0364(10) Uani 1 1 d . . . . .
H6A H 0.709322 0.606007 0.093032 0.044 Uiso 1 1 calc R . . . .
H6B H 0.659509 0.666495 0.071820 0.044 Uiso 1 1 calc R . . . .
C59 C 0.6113(4) 0.5429(5) 0.0258(3) 0.066(2) Uani 1 1 d . . . . .
H59A H 0.566904 0.575834 0.032391 0.099 Uiso 1 1 calc GR . . . .
H59B H 0.620120 0.511279 0.058152 0.099 Uiso 1 1 calc GR . . . .
H59C H 0.600847 0.510849 -0.006127 0.099 Uiso 1 1 calc GR . . . .
C60 C 0.6828(3) 0.5905(4) 0.0148(3) 0.0435(14) Uani 1 1 d . . . . .
H60 H 0.671609 0.624949 -0.016713 0.052 Uiso 1 1 calc R . . . .
C61 C 0.7522(4) 0.5427(3) 0.0002(3) 0.0477(15) Uani 1 1 d . . . . .
H61A H 0.763318 0.507153 0.030462 0.057 Uiso 1 1 calc R . . . .
H61B H 0.741181 0.513156 -0.033373 0.057 Uiso 1 1 calc R . . . .
C62 C 0.8375(4) 0.6373(4) 0.0396(3) 0.0567(19) Uani 1 1 d . . . . .
H62A H 0.882903 0.669680 0.032480 0.068 Uiso 1 1 calc R . . . .
H62B H 0.850157 0.603468 0.070598 0.068 Uiso 1 1 calc R . . . .
C63 C 0.7702(4) 0.6847(4) 0.0543(3) 0.0472(15) Uani 1 1 d . . . . .
H63A H 0.759592 0.720759 0.024226 0.057 Uiso 1 1 calc R . . . .
H63B H 0.781897 0.713775 0.087927 0.057 Uiso 1 1 calc R . . . .

loop_
_atom_site_aniso_label
_atom_site_aniso_U_11
_atom_site_aniso_U_22
_atom_site_aniso_U_33
_atom_site_aniso_U_23
_atom_site_aniso_U_13
_atom_site_aniso_U_12
Fe1 0.0280(3) 0.0293(4) 0.0311(4) 0.0017(3) 0.0000(3) 0.0012(3)
O1 0.0377(19) 0.0232(17) 0.034(2) 0.0079(15) 0.0034(15) -0.0005(14)
O2 0.044(2) 0.0256(19) 0.0330(19) -0.0049(15) -0.0028(16) 0.0001(15)
O3 0.034(2) 0.044(2) 0.033(2) -0.0087(17) 0.0058(15) -0.0079(16)
O4 0.0336(19) 0.0340(19) 0.0328(19) -0.0073(15) -0.0031(15) -0.0037(15)
N1 0.0281(19) 0.024(2) 0.030(2) 0.0024(17) 0.0017(16) 0.0027(15)
N2 0.0269(19) 0.023(2) 0.030(2) -0.0018(17) -0.0036(16) 0.0022(15)
C1 0.062(4) 0.072(5) 0.034(3) -0.015(3) -0.006(3) 0.024(4)
C2 0.054(4) 0.068(5) 0.030(3) 0.010(3) 0.003(3) 0.003(3)
C3 0.058(4) 0.051(4) 0.036(3) 0.008(3) -0.010(3) 0.010(3)
C4 0.047(3) 0.066(4) 0.043(4) 0.000(3) -0.018(3) 0.003(3)
C5 0.063(4) 0.048(4) 0.051(4) -0.007(3) -0.015(3) -0.002(3)
C6 0.028(2) 0.019(2) 0.041(3) -0.002(2) 0.000(2) -0.0002(18)
C7 0.041(3) 0.027(3) 0.041(3) -0.003(2) 0.007(2) 0.010(2)
C8 0.033(3) 0.038(3) 0.041(3) 0.003(2) 0.010(2) 0.005(2)
C9 0.032(2) 0.033(3) 0.032(3) 0.007(2) 0.007(2) -0.001(2)
C10 0.028(2) 0.025(2) 0.030(2) 0.000(2) 0.0023(18) 0.0010(19)
C11 0.029(2) 0.023(2) 0.020(2) -0.0010(18) -0.0042(17) 0.0013(18)
C12 0.026(2) 0.023(2) 0.028(3) -0.0001(19) -0.0024(19) 0.0008(17)
C13 0.028(2) 0.031(3) 0.035(3) 0.001(2) 0.002(2) 0.000(2)
C14 0.029(2) 0.031(3) 0.030(3) -0.001(2) 0.0062(19) 0.002(2)
C15 0.037(3) 0.035(3) 0.041(3) -0.006(2) -0.002(2) 0.008(2)
C16 0.045(3) 0.044(3) 0.043(4) -0.015(3) -0.002(3) 0.002(3)
C17 0.049(3) 0.064(4) 0.027(3) -0.008(3) -0.001(3) 0.004(3)
C18 0.063(4) 0.053(4) 0.031(3) 0.007(3) -0.002(3) 0.012(3)
C19 0.055(3) 0.036(3) 0.035(3) 0.000(3) 0.004(2) 0.006(3)
C20 0.029(2) 0.026(3) 0.030(3) 0.004(2) 0.0011(19) -0.0015(18)
C21 0.027(2) 0.024(2) 0.025(2) -0.0004(19) -0.0013(18) -0.0035(18)
C22 0.030(2) 0.021(2) 0.029(3) -0.0010(19) -0.0015(19) -0.0003(18)
C23 0.032(2) 0.024(2) 0.039(3) 0.000(2) -0.006(2) -0.0022(18)
C24 0.036(3) 0.022(2) 0.041(3) 0.003(2) -0.008(2) 0.003(2)
C25 0.037(3) 0.026(3) 0.040(3) 0.003(2) -0.004(2) -0.003(2)
C26 0.038(3) 0.046(4) 0.062(4) 0.000(3) -0.011(3) 0.005(3)
C27 0.060(4) 0.051(4) 0.050(4) 0.006(3) -0.022(3) 0.011(3)
C28 0.067(4) 0.045(4) 0.041(3) 0.006(3) 0.001(3) 0.013(3)
C29 0.034(3) 0.038(3) 0.050(4) 0.010(3) 0.001(2) 0.006(2)
Fe2 0.0397(4) 0.0468(5) 0.0273(4) -0.0019(4) 0.0068(3) 0.0018(4)
O5 0.040(2) 0.0241(17) 0.039(2) -0.0009(16) -0.0030(17) 0.0064(14)
O6 0.0302(17) 0.0276(18) 0.0286(18) -0.0048(14) 0.0047(14) -0.0048(14)
O7 0.0286(17) 0.044(2) 0.037(2) 0.0092(18) 0.0003(16) -0.0100(15)
O8 0.0303(18) 0.040(2) 0.040(2) 0.0048(17) -0.0018(16) -0.0009(16)
N3 0.032(2) 0.022(2) 0.023(2) -0.0022(16) 0.0049(16) 0.0026(16)
N4 0.031(2) 0.0182(19) 0.031(2) -0.0021(17) 0.0083(17) -0.0021(15)
C30 0.043(4) 0.117(9) 0.108(8) 0.032(7) -0.006(4) 0.000(5)
C31 0.039(4) 0.128(8) 0.041(4) -0.013(5) 0.004(3) -0.019(4)
C32 0.063(5) 0.106(7) 0.070(6) 0.007(5) 0.008(4) -0.034(5)
C33 0.079(6) 0.125(9) 0.055(5) -0.002(6) 0.026(4) -0.024(6)
C34 0.046(4) 0.150(11) 0.118(9) -0.072(8) 0.026(5) -0.001(5)
C35 0.043(3) 0.028(3) 0.028(3) -0.003(2) 0.002(2) 0.004(2)
C36 0.056(4) 0.032(3) 0.031(3) -0.008(2) -0.003(3) 0.007(2)
C37 0.057(3) 0.040(3) 0.028(3) -0.004(2) -0.003(2) 0.008(3)
C38 0.054(3) 0.031(3) 0.026(3) -0.004(2) -0.005(2) 0.004(2)
C39 0.032(2) 0.022(2) 0.030(3) -0.001(2) -0.0015(19) 0.0019(19)
C40 0.025(2) 0.025(2) 0.032(3) 0.000(2) 0.007(2) 0.0000(17)
C41 0.027(2) 0.024(2) 0.023(2) -0.0026(18) 0.0076(18) 0.0002(18)
C42 0.031(2) 0.031(3) 0.029(3) -0.001(2) 0.000(2) 0.0015(19)
C43 0.030(2) 0.030(3) 0.027(3) 0.005(2) -0.003(2) -0.0003(19)
C44 0.032(3) 0.027(3) 0.057(4) -0.007(3) -0.005(2) 0.005(2)
C45 0.037(3) 0.034(3) 0.071(5) 0.005(3) -0.003(3) -0.008(2)
C46 0.025(3) 0.056(4) 0.061(4) 0.004(3) -0.002(3) -0.002(2)
C47 0.033(3) 0.036(3) 0.063(4) -0.005(3) 0.002(3) 0.010(2)
C48 0.030(2) 0.028(3) 0.053(3) -0.001(3) -0.006(2) 0.001(2)
C49 0.028(2) 0.021(2) 0.021(2) -0.0004(18) 0.0013(18) 0.0025(17)
C50 0.023(2) 0.027(2) 0.029(3) -0.0003(19) 0.0078(19) 0.0011(18)
C51 0.029(2) 0.027(2) 0.027(3) -0.0044(19) 0.004(2) 0.0004(19)
C52 0.046(3) 0.025(3) 0.037(3) -0.007(2) 0.013(2) 0.003(2)
C53 0.038(3) 0.027(3) 0.037(3) -0.004(2) 0.008(2) 0.005(2)
C54 0.047(3) 0.091(6) 0.047(4) -0.026(4) -0.002(3) 0.023(4)
C55 0.040(4) 0.115(7) 0.064(5) -0.023(5) 0.007(3) 0.015(4)
C56 0.053(4) 0.077(5) 0.061(5) -0.025(4) 0.022(3) 0.000(4)
C57 0.059(4) 0.046(3) 0.035(3) -0.010(3) 0.012(3) -0.011(3)
C58 0.042(3) 0.029(3) 0.039(3) -0.007(2) 0.008(2) -0.003(2)
F1 0.092(4) 0.055(3) 0.121(4) 0.017(3) 0.019(3) 0.003(3)
F2 0.100(4) 0.086(4) 0.109(4) -0.017(3) -0.021(3) -0.041(3)
F3 0.058(3) 0.079(3) 0.119(4) 0.003(3) 0.040(3) -0.013(2)
F4 0.059(2) 0.049(2) 0.080(3) -0.001(2) 0.003(2) 0.0000(19)
F5 0.068(3) 0.116(4) 0.075(3) 0.027(3) -0.028(2) -0.018(3)
F6 0.072(3) 0.096(4) 0.141(5) 0.051(4) 0.063(3) 0.051(3)
O9 0.037(2) 0.067(3) 0.043(2) -0.009(2) -0.0022(18) 0.013(2)
C64 0.053(4) 0.050(4) 0.065(5) -0.003(3) 0.005(3) -0.005(3)
C65 0.027(2) 0.053(4) 0.042(3) -0.007(3) 0.002(2) 0.005(2)
C66 0.034(3) 0.065(4) 0.051(4) 0.004(3) 0.010(3) 0.004(3)
F7 0.127(5) 0.090(4) 0.104(4) 0.024(3) -0.026(4) 0.035(4)
F8 0.244(10) 0.062(4) 0.195(9) 0.007(5) -0.114(8) -0.014(5)
F9 0.141(7) 0.234(10) 0.220(9) 0.176(9) 0.082(7) 0.045(7)
F10 0.085(4) 0.183(7) 0.101(4) -0.039(5) 0.034(3) 0.023(4)
F11 0.098(4) 0.144(6) 0.142(6) 0.058(5) 0.013(4) -0.035(4)
F12 0.053(3) 0.302(11) 0.116(5) 0.059(6) -0.012(3) 0.030(5)
O10 0.043(2) 0.102(4) 0.039(2) -0.001(3) 0.0015(19) 0.019(3)
C67 0.076(6) 0.094(7) 0.102(8) 0.044(7) 0.001(6) 0.024(5)
C68 0.044(3) 0.061(4) 0.043(3) 0.004(3) -0.007(3) 0.006(3)
C69 0.047(4) 0.112(8) 0.071(6) 0.008(5) -0.005(4) -0.001(4)
F13 0.155(6) 0.123(5) 0.081(4) -0.040(4) -0.021(4) 0.004(4)
F14 0.307(14) 0.403(18) 0.250(11) -0.153(12) -0.203(11) 0.290(15)
F15 0.116(5) 0.153(7) 0.175(7) -0.051(6) 0.031(5) -0.075(5)
F16 0.117(5) 0.090(4) 0.094(4) 0.010(3) 0.046(4) -0.010(3)
F17 0.211(10) 0.204(10) 0.176(9) -0.062(8) 0.008(8) -0.109(9)
F18 0.207(10) 0.069(4) 0.291(12) 0.069(6) 0.130(9) 0.051(5)
O11 0.070(4) 0.163(7) 0.071(4) 0.042(5) 0.008(3) 0.018(4)
C70 0.094(7) 0.085(7) 0.096(8) -0.016(6) 0.000(6) 0.025(6)
C71 0.084(6) 0.045(4) 0.082(6) -0.011(4) 0.033(5) -0.009(4)
C72 0.125(10) 0.074(7) 0.109(9) -0.024(6) 0.040(8) -0.021(6)
O12 0.039(2) 0.063(3) 0.051(3) -0.021(2) 0.0030(19) -0.0044(19)
O13 0.080(4) 0.114(5) 0.070(4) 0.000(4) -0.015(3) -0.048(4)
N5 0.040(3) 0.056(3) 0.053(3) 0.023(3) 0.011(2) 0.007(2)
N6 0.035(2) 0.038(3) 0.036(2) 0.007(2) -0.0010(19) -0.0004(19)
C59 0.058(4) 0.081(6) 0.058(5) 0.014(4) -0.006(3) -0.022(4)
C60 0.039(3) 0.046(4) 0.045(3) 0.005(3) 0.004(2) -0.007(3)
C61 0.057(4) 0.034(3) 0.052(4) 0.009(3) 0.014(3) 0.004(3)
C62 0.042(3) 0.077(5) 0.051(4) 0.027(4) -0.008(3) -0.016(3)
C63 0.063(4) 0.042(3) 0.037(3) 0.008(3) -0.003(3) -0.016(3)

loop_
_atom_type_symbol
_atom_type_description
_atom_type_scat_dispersion_real
_atom_type_scat_dispersion_imag
_atom_type_scat_source
C C 0.0033 0.0016 'International Tables Vol C Tables 4.2.6.8 and 6.1.1.4'
H H 0.0000 0.0000 'International Tables Vol C Tables 4.2.6.8 and 6.1.1.4'
F F 0.0171 0.0103 'International Tables Vol C Tables 4.2.6.8 and 6.1.1.4'
Fe Fe 0.3463 0.8444 'International Tables Vol C Tables 4.2.6.8 and 6.1.1.4'
N N 0.0061 0.0033 'International Tables Vol C Tables 4.2.6.8 and 6.1.1.4'
O O 0.0106 0.0060 'International Tables Vol C Tables 4.2.6.8 and 6.1.1.4'

loop_
_geom_angle_atom_site_label_1
_geom_angle_atom_site_label_2
_geom_angle_atom_site_label_3
_geom_angle
_geom_angle_site_symmetry_1
_geom_angle_site_symmetry_3
_geom_angle_publ_flag
C2 Fe1 C1 40.3(3) . . ?
C2 Fe1 C8 156.6(3) . . ?
C2 Fe1 C9 161.0(2) . . ?
C3 Fe1 C1 68.3(3) . . ?
C3 Fe1 C2 41.1(3) . . ?
C3 Fe1 C4 40.5(3) . . ?
C3 Fe1 C5 68.0(3) . . ?
C3 Fe1 C7 104.8(3) . . ?
C3 Fe1 C8 120.7(2) . . ?
C3 Fe1 C9 157.4(2) . . ?
C3 Fe1 C10 158.1(2) . . ?
C4 Fe1 C1 68.1(3) . . ?
C4 Fe1 C2 68.6(3) . . ?
C4 Fe1 C8 107.1(3) . . ?
C4 Fe1 C9 123.4(3) . . ?
C5 Fe1 C1 40.4(3) . . ?
C5 Fe1 C2 68.1(3) . . ?
C5 Fe1 C4 40.4(3) . . ?
C5 Fe1 C8 124.5(3) . . ?
C5 Fe1 C9 110.3(3) . . ?
C6 Fe1 C1 122.8(3) . . ?
C6 Fe1 C2 105.5(3) . . ?
C6 Fe1 C3 120.3(3) . . ?
C6 Fe1 C4 156.6(2) . . ?
C6 Fe1 C5 160.3(2) . . ?
C6 Fe1 C7 40.8(2) . . ?
C6 Fe1 C8 68.9(2) . . ?
C6 Fe1 C9 69.3(2) . . ?
C6 Fe1 C10 41.4(2) . . ?
C7 Fe1 C1 157.6(3) . . ?
C7 Fe1 C2 120.5(3) . . ?
C7 Fe1 C4 121.3(3) . . ?
C7 Fe1 C5 158.7(3) . . ?
C7 Fe1 C8 40.5(2) . . ?
C7 Fe1 C9 68.2(2) . . ?
C8 Fe1 C1 161.4(3) . . ?
C9 Fe1 C1 126.1(3) . . ?
C9 Fe1 C8 40.3(2) . . ?
C10 Fe1 C1 109.2(2) . . ?
C10 Fe1 C2 122.7(2) . . ?
C10 Fe1 C4 160.6(3) . . ?
C10 Fe1 C5 125.1(2) . . ?
C10 Fe1 C7 68.9(2) . . ?
C10 Fe1 C8 68.9(2) . . ?
C10 Fe1 C9 41.5(2) . . ?
C11 N1 H1 119.9 . . ?
C11 N1 C12 120.2(4) . . ?
C12 N1 H1 119.9 . . ?
C20 N2 H2 119.1 . . ?
C20 N2 C21 121.8(4) . . ?
C21 N2 H2 119.1 . . ?
Fe1 C1 H1A 126.8 . . ?
C2 C1 Fe1 69.6(4) . . ?
C2 C1 H1A 126.0 . . ?
C5 C1 Fe1 69.2(4) . . ?
C5 C1 H1A 126.0 . . ?
C5 C1 C2 108.0(6) . . ?
Fe1 C2 H2A 126.2 . . ?
C1 C2 Fe1 70.1(4) . . ?
C1 C2 H2A 126.4 . . ?
C1 C2 C3 107.3(6) . . ?
C3 C2 Fe1 68.9(4) . . ?
C3 C2 H2A 126.4 . . ?
Fe1 C3 H3 125.5 . . ?
C2 C3 Fe1 70.0(4) . . ?
C2 C3 H3 125.8 . . ?
C4 C3 Fe1 70.3(4) . . ?
C4 C3 C2 108.3(6) . . ?
C4 C3 H3 125.8 . . ?
Fe1 C4 H4 126.5 . . ?
C3 C4 Fe1 69.3(4) . . ?
C3 C4 H4 126.2 . . ?
C3 C4 C5 107.6(6) . . ?
C5 C4 Fe1 69.6(4) . . ?
C5 C4 H4 126.2 . . ?
Fe1 C5 H5 125.6 . . ?
C1 C5 Fe1 70.4(4) . . ?
C1 C5 H5 125.6 . . ?
C4 C5 Fe1 70.0(4) . . ?
C4 C5 C1 108.8(7) . . ?
C4 C5 H5 125.6 . . ?
Fe1 C6 H6 125.8 . . ?
C7 C6 Fe1 70.0(3) . . ?
C7 C6 H6 126.2 . . ?
C7 C6 C10 107.6(4) . . ?
C10 C6 Fe1 69.6(3) . . ?
C10 C6 H6 126.2 . . ?
Fe1 C7 H7 126.6 . . ?
C6 C7 Fe1 69.2(3) . . ?
C6 C7 H7 125.5 . . ?
C8 C7 Fe1 70.2(3) . . ?
C8 C7 C6 108.9(5) . . ?
C8 C7 H7 125.5 . . ?
Fe1 C8 H8 126.6 . . ?
C7 C8 Fe1 69.3(3) . . ?
C7 C8 H8 125.9 . . ?
C9 C8 Fe1 69.8(3) . . ?
C9 C8 C7 108.3(5) . . ?
C9 C8 H8 125.9 . . ?
Fe1 C9 H9 126.9 . . ?
C8 C9 Fe1 69.9(3) . . ?
C8 C9 H9 126.0 . . ?
C8 C9 C10 108.1(4) . . ?
C10 C9 Fe1 68.8(3) . . ?
C10 C9 H9 126.0 . . ?
C6 C10 Fe1 69.0(3) . . ?
C6 C10 C9 107.1(4) . . ?
C6 C10 C11 128.5(4) . . ?
C9 C10 Fe1 69.7(3) . . ?
C9 C10 C11 124.2(4) . . ?
C11 C10 Fe1 122.6(3) . . ?
O1 C11 N1 121.0(4) . . ?
O1 C11 C10 120.9(4) . . ?
N1 C11 C10 118.2(4) . . ?
N1 C12 H12 108.0 . . ?
N1 C12 C13 110.0(4) . . ?
N1 C12 C20 111.4(4) . . ?
C13 C12 H12 108.0 . . ?
C20 C12 H12 108.0 . . ?
C20 C12 C13 111.2(4) . . ?
C12 C13 H13A 109.3 . . ?
C12 C13 H13B 109.3 . . ?
H13A C13 H13B 108.0 . . ?
C14 C13 C12 111.5(4) . . ?
C14 C13 H13A 109.3 . . ?
C14 C13 H13B 109.3 . . ?
C15 C14 C13 120.5(5) . . ?
C19 C14 C13 121.1(5) . . ?
C19 C14 C15 118.3(5) . . ?
C14 C15 H15 119.3 . . ?
C16 C15 C14 121.3(6) . . ?
C16 C15 H15 119.3 . . ?
C15 C16 H16 120.1 . . ?
C15 C16 C17 119.8(6) . . ?
C17 C16 H16 120.1 . . ?
C16 C17 H17 120.6 . . ?
C18 C17 C16 118.8(6) . . ?
C18 C17 H17 120.6 . . ?
C17 C18 H18 119.6 . . ?
C17 C18 C19 120.8(6) . . ?
C19 C18 H18 119.6 . . ?
C14 C19 C18 121.1(6) . . ?
C14 C19 H19 119.5 . . ?
C18 C19 H19 119.5 . . ?
O2 C20 N2 124.3(5) . . ?
O2 C20 C12 122.8(4) . . ?
N2 C20 C12 112.9(4) . . ?
N2 C21 H21 109.1 . . ?
N2 C21 C22 112.1(4) . . ?
N2 C21 C23 108.5(4) . . ?
C22 C21 H21 109.1 . . ?
C22 C21 C23 108.9(4) . . ?
C23 C21 H21 109.1 . . ?
O3 C22 C21 116.8(4) . . ?
O4 C22 O3 123.7(4) . . ?
O4 C22 C21 119.4(4) . . ?
C21 C23 H23A 109.0 . . ?
C21 C23 H23B 109.0 . . ?
H23A C23 H23B 107.8 . . ?
C24 C23 C21 113.0(4) . . ?
C24 C23 H23A 109.0 . . ?
C24 C23 H23B 109.0 . . ?
C25 C24 C23 120.5(5) . . ?
C29 C24 C23 121.1(5) . . ?
C29 C24 C25 118.4(5) . . ?
C24 C25 H25 119.6 . . ?
C26 C25 C24 120.8(5) . . ?
C26 C25 H25 119.6 . . ?
C25 C26 H26 120.3 . . ?
C27 C26 C25 119.4(6) . . ?
C27 C26 H26 120.3 . . ?
C26 C27 H27 120.1 . . ?
C28 C27 C26 119.8(6) . . ?
C28 C27 H27 120.1 . . ?
C27 C28 H28 119.8 . . ?
C27 C28 C29 120.4(6) . . ?
C29 C28 H28 119.8 . . ?
C24 C29 H29 119.4 . . ?
C28 C29 C24 121.1(6) . . ?
C28 C29 H29 119.4 . . ?
C30 Fe2 C37 153.0(4) . . ?
C31 Fe2 C30 40.0(4) . . ?
C31 Fe2 C32 39.1(4) . . ?
C31 Fe2 C37 165.4(4) . . ?
C32 Fe2 C30 67.9(4) . . ?
C32 Fe2 C37 128.5(3) . . ?
C33 Fe2 C30 69.0(4) . . ?
C33 Fe2 C31 66.0(3) . . ?
C33 Fe2 C32 39.1(4) . . ?
C33 Fe2 C37 109.0(3) . . ?
C34 Fe2 C30 42.8(4) . . ?
C34 Fe2 C31 68.1(4) . . ?
C34 Fe2 C32 67.5(5) . . ?
C34 Fe2 C33 40.4(5) . . ?
C34 Fe2 C36 108.9(4) . . ?
C34 Fe2 C37 117.8(3) . . ?
C34 Fe2 C38 150.3(4) . . ?
C35 Fe2 C30 107.1(3) . . ?
C35 Fe2 C31 119.0(3) . . ?
C35 Fe2 C32 151.4(3) . . ?
C35 Fe2 C33 167.8(4) . . ?
C35 Fe2 C34 129.0(5) . . ?
C35 Fe2 C36 41.5(2) . . ?
C35 Fe2 C37 68.9(2) . . ?
C35 Fe2 C38 69.5(2) . . ?
C36 Fe2 C30 119.7(4) . . ?
C36 Fe2 C31 153.9(3) . . ?
C36 Fe2 C32 165.8(3) . . ?
C36 Fe2 C33 129.5(3) . . ?
C36 Fe2 C37 39.7(2) . . ?
C36 Fe2 C38 68.0(2) . . ?
C38 Fe2 C30 165.1(4) . . ?
C38 Fe2 C31 127.9(3) . . ?
C38 Fe2 C32 107.7(3) . . ?
C38 Fe2 C33 117.3(4) . . ?
C38 Fe2 C37 40.6(2) . . ?
C39 Fe2 C30 126.6(3) . . ?
C39 Fe2 C31 107.9(3) . . ?
C39 Fe2 C32 117.3(3) . . ?
C39 Fe2 C33 149.9(4) . . ?
C39 Fe2 C34 167.6(5) . . ?
C39 Fe2 C35 41.6(2) . . ?
C39 Fe2 C36 69.3(2) . . ?
C39 Fe2 C37 69.1(2) . . ?
C39 Fe2 C38 41.4(2) . . ?
C40 N3 H3A 120.2 . . ?
C40 N3 C41 119.7(4) . . ?
C41 N3 H3A 120.2 . . ?
C49 N4 H4A 119.0 . . ?
C49 N4 C50 122.1(4) . . ?
C50 N4 H4A 119.0 . . ?
Fe2 C30 H30 126.0 . . ?
C31 C30 Fe2 69.7(5) . . ?
C31 C30 H30 128.0 . . ?
C31 C30 C34 104.1(9) . . ?
C34 C30 Fe2 67.9(5) . . ?
C34 C30 H30 128.0 . . ?
Fe2 C31 H31 126.3 . . ?
C30 C31 Fe2 70.3(5) . . ?
C30 C31 H31 124.4 . . ?
C32 C31 Fe2 70.7(5) . . ?
C32 C31 C30 111.3(8) . . ?
C32 C31 H31 124.4 . . ?
Fe2 C32 H32 125.6 . . ?
C31 C32 Fe2 70.2(5) . . ?
C31 C32 H32 125.7 . . ?
C33 C32 Fe2 70.1(6) . . ?
C33 C32 C31 108.6(10) . . ?
C33 C32 H32 125.7 . . ?
Fe2 C33 H33 126.2 . . ?
C32 C33 Fe2 70.8(5) . . ?
C32 C33 H33 125.1 . . ?
C32 C33 C34 109.7(9) . . ?
C34 C33 Fe2 69.4(5) . . ?
C34 C33 H33 125.1 . . ?
Fe2 C34 H34 125.3 . . ?
C30 C34 Fe2 69.3(5) . . ?
C30 C34 H34 126.9 . . ?
C33 C34 Fe2 70.1(5) . . ?
C33 C34 C30 106.2(9) . . ?
C33 C34 H34 126.9 . . ?
Fe2 C35 H35 126.3 . . ?
C36 C35 Fe2 69.6(3) . . ?
C36 C35 H35 126.7 . . ?
C36 C35 C39 106.5(5) . . ?
C39 C35 Fe2 69.0(3) . . ?
C39 C35 H35 126.7 . . ?
Fe2 C36 H36 126.4 . . ?
C35 C36 Fe2 69.0(3) . . ?
C35 C36 H36 125.2 . . ?
C37 C36 Fe2 71.0(4) . . ?
C37 C36 C35 109.5(5) . . ?
C37 C36 H36 125.2 . . ?
Fe2 C37 H37 127.3 . . ?
C36 C37 Fe2 69.3(3) . . ?
C36 C37 H37 125.8 . . ?
C36 C37 C38 108.4(5) . . ?
C38 C37 Fe2 69.1(3) . . ?
C38 C37 H37 125.8 . . ?
Fe2 C38 H38 126.8 . . ?
C37 C38 Fe2 70.3(3) . . ?
C37 C38 H38 126.0 . . ?
C37 C38 C39 108.0(5) . . ?
C39 C38 Fe2 68.6(3) . . ?
C39 C38 H38 126.0 . . ?
C35 C39 Fe2 69.4(3) . . ?
C35 C39 C40 127.9(5) . . ?
C38 C39 Fe2 70.0(3) . . ?
C38 C39 C35 107.6(4) . . ?
C38 C39 C40 124.2(4) . . ?
C40 C39 Fe2 121.2(3) . . ?
O5 C40 N3 121.1(5) . . ?
O5 C40 C39 121.3(5) . . ?
N3 C40 C39 117.6(4) . . ?
N3 C41 H41 108.8 . . ?
N3 C41 C42 110.7(4) . . ?
N3 C41 C49 112.1(4) . . ?
C42 C41 H41 108.8 . . ?
C49 C41 H41 108.8 . . ?
C49 C41 C42 107.6(4) . . ?
C41 C42 H42A 109.2 . . ?
C41 C42 H42B 109.2 . . ?
H42A C42 H42B 107.9 . . ?
C43 C42 C41 112.1(4) . . ?
C43 C42 H42A 109.2 . . ?
C43 C42 H42B 109.2 . . ?
C44 C43 C42 120.0(5) . . ?
C44 C43 C48 118.4(5) . . ?
C48 C43 C42 121.6(5) . . ?
C43 C44 H44 119.7 . . ?
C45 C44 C43 120.7(5) . . ?
C45 C44 H44 119.7 . . ?
C44 C45 H45 120.0 . . ?
C44 C45 C46 119.9(6) . . ?
C46 C45 H45 120.0 . . ?
C45 C46 H46 120.0 . . ?
C47 C46 C45 119.9(5) . . ?
C47 C46 H46 120.0 . . ?
C46 C47 H47 119.9 . . ?
C46 C47 C48 120.2(5) . . ?
C48 C47 H47 119.9 . . ?
C43 C48 H48 119.6 . . ?
C47 C48 C43 120.9(5) . . ?
C47 C48 H48 119.6 . . ?
O6 C49 N4 122.4(4) . . ?
O6 C49 C41 122.9(4) . . ?
N4 C49 C41 114.5(4) . . ?
N4 C50 H50 109.3 . . ?
N4 C50 C51 109.2(4) . . ?
N4 C50 C52 109.7(4) . . ?
C51 C50 H50 109.3 . . ?
C52 C50 H50 109.3 . . ?
C52 C50 C51 110.0(4) . . ?
O7 C51 C50 114.3(4) . . ?
O8 C51 O7 123.5(5) . . ?
O8 C51 C50 122.0(4) . . ?
C50 C52 H52A 108.7 . . ?
C50 C52 H52B 108.7 . . ?
H52A C52 H52B 107.6 . . ?
C53 C52 C50 114.2(4) . . ?
C53 C52 H52A 108.7 . . ?
C53 C52 H52B 108.7 . . ?
C54 C53 C52 121.8(5) . . ?
C54 C53 C58 118.0(5) . . ?
C58 C53 C52 120.2(5) . . ?
C53 C54 H54 119.5 . . ?
C53 C54 C55 121.0(6) . . ?
C55 C54 H54 119.5 . . ?
C54 C55 H55 119.8 . . ?
C56 C55 C54 120.4(6) . . ?
C56 C55 H55 119.8 . . ?
C55 C56 H56 120.6 . . ?
C57 C56 C55 118.8(6) . . ?
C57 C56 H56 120.6 . . ?
C56 C57 H57 120.0 . . ?
C56 C57 C58 120.0(6) . . ?
C58 C57 H57 120.0 . . ?
C53 C58 C57 121.8(6) . . ?
C53 C58 H58 119.1 . . ?
C57 C58 H58 119.1 . . ?
C65 O9 H9A 109.5 . . ?
F1 C64 F3 106.6(6) . . ?
F1 C64 C65 111.0(6) . . ?
F2 C64 F1 107.3(6) . . ?
F2 C64 F3 106.9(7) . . ?
F2 C64 C65 112.3(6) . . ?
F3 C64 C65 112.4(6) . . ?
O9 C65 C64 108.4(5) . . ?
O9 C65 H65 109.1 . . ?
O9 C65 C66 109.4(5) . . ?
C64 C65 H65 109.1 . . ?
C66 C65 C64 111.8(5) . . ?
C66 C65 H65 109.1 . . ?
F4 C66 F5 104.6(5) . . ?
F4 C66 C65 111.3(5) . . ?
F5 C66 C65 110.6(6) . . ?
F6 C66 F4 107.5(6) . . ?
F6 C66 F5 107.8(6) . . ?
F6 C66 C65 114.5(5) . . ?
C68 O10 H10 109.5 . . ?
F7 C67 F8 106.6(8) . . ?
F7 C67 F9 105.5(9) . . ?
F7 C67 C68 115.4(9) . . ?
F8 C67 C68 110.6(9) . . ?
F9 C67 F8 111.1(11) . . ?
F9 C67 C68 107.6(8) . . ?
O10 C68 C67 109.4(7) . . ?
O10 C68 H68 108.6 . . ?
O10 C68 C69 107.8(6) . . ?
C67 C68 H68 108.6 . . ?
C67 C68 C69 113.9(7) . . ?
C69 C68 H68 108.6 . . ?
F10 C69 C68 111.3(7) . . ?
F11 C69 F10 106.5(9) . . ?
F11 C69 F12 108.6(9) . . ?
F11 C69 C68 113.0(8) . . ?
F12 C69 F10 106.1(9) . . ?
F12 C69 C68 111.0(7) . . ?
C71 O11 H11 109.5 . . ?
F13 C70 F15 108.0(9) . . ?
F13 C70 C71 112.8(9) . . ?
F14 C70 F13 104.9(10) . . ?
F14 C70 F15 115.5(13) . . ?
F14 C70 C71 109.3(10) . . ?
F15 C70 C71 106.5(9) . . ?
O11 C71 C70 106.7(7) . . ?
O11 C71 H71 109.9 . . ?
O11 C71 C72 108.1(9) . . ?
C70 C71 H71 109.9 . . ?
C72 C71 C70 112.3(10) . . ?
C72 C71 H71 109.9 . . ?
F16 C72 F17 102.3(11) . . ?
F16 C72 C71 117.7(8) . . ?
F17 C72 C71 107.3(11) . . ?
F18 C72 F16 109.0(11) . . ?
F18 C72 F17 101.4(10) . . ?
F18 C72 C71 116.7(11) . . ?
H12A O12 H12B 104.4 . . ?
H13C O13 H13D 104.5 . . ?
H5A N5 H5B 108.1 . . ?
C61 N5 H5A 109.5 . . ?
C61 N5 H5B 109.5 . . ?
C62 N5 H5A 109.5 . . ?
C62 N5 H5B 109.5 . . ?
C62 N5 C61 110.9(5) . . ?
H6A N6 H6B 108.0 . . ?
C60 N6 H6A 109.4 . . ?
C60 N6 H6B 109.4 . . ?
C60 N6 C63 111.2(5) . . ?
C63 N6 H6A 109.4 . . ?
C63 N6 H6B 109.4 . . ?
H59A C59 H59B 109.5 . . ?
H59A C59 H59C 109.5 . . ?
H59B C59 H59C 109.5 . . ?
C60 C59 H59A 109.5 . . ?
C60 C59 H59B 109.5 . . ?
C60 C59 H59C 109.5 . . ?
N6 C60 C59 109.7(5) . . ?
N6 C60 H60 108.5 . . ?
N6 C60 C61 109.5(5) . . ?
C59 C60 H60 108.5 . . ?
C61 C60 C59 111.9(6) . . ?
C61 C60 H60 108.5 . . ?
N5 C61 C60 109.3(5) . . ?
N5 C61 H61A 109.8 . . ?
N5 C61 H61B 109.8 . . ?
C60 C61 H61A 109.8 . . ?
C60 C61 H61B 109.8 . . ?
H61A C61 H61B 108.3 . . ?
N5 C62 H62A 109.6 . . ?
N5 C62 H62B 109.6 . . ?
N5 C62 C63 110.3(5) . . ?
H62A C62 H62B 108.1 . . ?
C63 C62 H62A 109.6 . . ?
C63 C62 H62B 109.6 . . ?
N6 C63 H63A 109.6 . . ?
N6 C63 H63B 109.6 . . ?
C62 C63 N6 110.2(5) . . ?
C62 C63 H63A 109.6 . . ?
C62 C63 H63B 109.6 . . ?
H63A C63 H63B 108.1 . . ?

loop_
_geom_bond_atom_site_label_1
_geom_bond_atom_site_label_2
_geom_bond_distance
_geom_bond_site_symmetry_2
_geom_bond_publ_flag
Fe1 C1 2.052(7) . ?
Fe1 C2 2.045(6) . ?
Fe1 C3 2.030(6) . ?
Fe1 C4 2.043(6) . ?
Fe1 C5 2.037(7) . ?
Fe1 C6 2.027(5) . ?
Fe1 C7 2.037(5) . ?
Fe1 C8 2.049(6) . ?
Fe1 C9 2.047(5) . ?
Fe1 C10 2.034(5) . ?
O1 C11 1.250(6) . ?
O2 C20 1.231(6) . ?
O3 C22 1.270(6) . ?
O4 C22 1.244(6) . ?
N1 H1 0.8800 . ?
N1 C11 1.334(6) . ?
N1 C12 1.453(6) . ?
N2 H2 0.8800 . ?
N2 C20 1.337(6) . ?
N2 C21 1.452(6) . ?
C1 H1A 0.9500 . ?
C1 C2 1.413(11) . ?
C1 C5 1.412(10) . ?
C2 H2A 0.9500 . ?
C2 C3 1.432(9) . ?
C3 H3 0.9500 . ?
C3 C4 1.409(10) . ?
C4 H4 0.9500 . ?
C4 C5 1.410(10) . ?
C5 H5 0.9500 . ?
C6 H6 0.9500 . ?
C6 C7 1.416(7) . ?
C6 C10 1.436(7) . ?
C7 H7 0.9500 . ?
C7 C8 1.415(8) . ?
C8 H8 0.9500 . ?
C8 C9 1.409(7) . ?
C9 H9 0.9500 . ?
C9 C10 1.445(7) . ?
C10 C11 1.465(6) . ?
C12 H12 1.0000 . ?
C12 C13 1.537(7) . ?
C12 C20 1.531(7) . ?
C13 H13A 0.9900 . ?
C13 H13B 0.9900 . ?
C13 C14 1.513(7) . ?
C14 C15 1.398(8) . ?
C14 C19 1.380(8) . ?
C15 H15 0.9500 . ?
C15 C16 1.375(8) . ?
C16 H16 0.9500 . ?
C16 C17 1.411(9) . ?
C17 H17 0.9500 . ?
C17 C18 1.380(9) . ?
C18 H18 0.9500 . ?
C18 C19 1.385(8) . ?
C19 H19 0.9500 . ?
C21 H21 1.0000 . ?
C21 C22 1.525(6) . ?
C21 C23 1.549(7) . ?
C23 H23A 0.9900 . ?
C23 H23B 0.9900 . ?
C23 C24 1.510(7) . ?
C24 C25 1.395(7) . ?
C24 C29 1.383(8) . ?
C25 H25 0.9500 . ?
C25 C26 1.393(8) . ?
C26 H26 0.9500 . ?
C26 C27 1.392(10) . ?
C27 H27 0.9500 . ?
C27 C28 1.374(10) . ?
C28 H28 0.9500 . ?
C28 C29 1.378(9) . ?
C29 H29 0.9500 . ?
Fe2 C30 2.049(8) . ?
Fe2 C31 2.041(7) . ?
Fe2 C32 2.047(9) . ?
Fe2 C33 2.039(9) . ?
Fe2 C34 2.030(8) . ?
Fe2 C35 2.024(6) . ?
Fe2 C36 2.032(6) . ?
Fe2 C37 2.053(6) . ?
Fe2 C38 2.038(6) . ?
Fe2 C39 2.018(5) . ?
O5 C40 1.244(6) . ?
O6 C49 1.243(6) . ?
O7 C51 1.300(6) . ?
O8 C51 1.229(6) . ?
N3 H3A 0.8800 . ?
N3 C40 1.351(7) . ?
N3 C41 1.453(6) . ?
N4 H4A 0.8800 . ?
N4 C49 1.330(6) . ?
N4 C50 1.456(6) . ?
C30 H30 0.9500 . ?
C30 C31 1.400(14) . ?
C30 C34 1.488(14) . ?
C31 H31 0.9500 . ?
C31 C32 1.370(12) . ?
C32 H32 0.9500 . ?
C32 C33 1.366(14) . ?
C33 H33 0.9500 . ?
C33 C34 1.405(16) . ?
C34 H34 0.9500 . ?
C35 H35 0.9500 . ?
C35 C36 1.436(8) . ?
C35 C39 1.436(7) . ?
C36 H36 0.9500 . ?
C36 C37 1.388(8) . ?
C37 H37 0.9500 . ?
C37 C38 1.421(8) . ?
C38 H38 0.9500 . ?
C38 C39 1.434(7) . ?
C39 C40 1.472(7) . ?
C41 H41 1.0000 . ?
C41 C42 1.544(7) . ?
C41 C49 1.523(6) . ?
C42 H42A 0.9900 . ?
C42 H42B 0.9900 . ?
C42 C43 1.515(7) . ?
C43 C44 1.390(8) . ?
C43 C48 1.391(7) . ?
C44 H44 0.9500 . ?
C44 C45 1.383(8) . ?
C45 H45 0.9500 . ?
C45 C46 1.389(9) . ?
C46 H46 0.9500 . ?
C46 C47 1.370(9) . ?
C47 H47 0.9500 . ?
C47 C48 1.382(8) . ?
C48 H48 0.9500 . ?
C50 H50 1.0000 . ?
C50 C51 1.522(7) . ?
C50 C52 1.518(7) . ?
C52 H52A 0.9900 . ?
C52 H52B 0.9900 . ?
C52 C53 1.505(7) . ?
C53 C54 1.366(8) . ?
C53 C58 1.383(8) . ?
C54 H54 0.9500 . ?
C54 C55 1.400(9) . ?
C55 H55 0.9500 . ?
C55 C56 1.383(11) . ?
C56 H56 0.9500 . ?
C56 C57 1.378(10) . ?
C57 H57 0.9500 . ?
C57 C58 1.387(8) . ?
C58 H58 0.9500 . ?
F1 C64 1.329(9) . ?
F2 C64 1.328(9) . ?
F3 C64 1.336(8) . ?
F4 C66 1.343(8) . ?
F5 C66 1.353(8) . ?
F6 C66 1.307(7) . ?
O9 H9A 0.8400 . ?
O9 C65 1.400(7) . ?
C64 C65 1.510(9) . ?
C65 H65 1.0000 . ?
C65 C66 1.499(9) . ?
F7 C67 1.292(10) . ?
F8 C67 1.375(14) . ?
F9 C67 1.322(12) . ?
F10 C69 1.330(11) . ?
F11 C69 1.293(11) . ?
F12 C69 1.328(10) . ?
O10 H10 0.8400 . ?
O10 C68 1.376(7) . ?
C67 C68 1.488(12) . ?
C68 H68 1.0000 . ?
C68 C69 1.511(11) . ?
F13 C70 1.327(11) . ?
F14 C70 1.299(13) . ?
F15 C70 1.354(13) . ?
F16 C72 1.310(11) . ?
F17 C72 1.413(16) . ?
F18 C72 1.239(14) . ?
O11 H11 0.8400 . ?
O11 C71 1.365(11) . ?
C70 C71 1.533(14) . ?
C71 H71 1.0000 . ?
C71 C72 1.457(13) . ?
O12 H12A 0.8484 . ?
O12 H12B 0.8493 . ?
O13 H13C 0.8700 . ?
O13 H13D 0.8702 . ?
N5 H5A 0.9100 . ?
N5 H5B 0.9100 . ?
N5 C61 1.496(8) . ?
N5 C62 1.461(9) . ?
N6 H6A 0.9100 . ?
N6 H6B 0.9100 . ?
N6 C60 1.482(8) . ?
N6 C63 1.493(7) . ?
C59 H59A 0.9800 . ?
C59 H59B 0.9800 . ?
C59 H59C 0.9800 . ?
C59 C60 1.524(9) . ?
C60 H60 1.0000 . ?
C60 C61 1.514(9) . ?
C61 H61A 0.9900 . ?
C61 H61B 0.9900 . ?
C62 H62A 0.9900 . ?
C62 H62B 0.9900 . ?
C62 C63 1.483(10) . ?
C63 H63A 0.9900 . ?
C63 H63B 0.9900 . ?

loop_
_geom_torsion_atom_site_label_1
_geom_torsion_atom_site_label_2
_geom_torsion_atom_site_label_3
_geom_torsion_atom_site_label_4
_geom_torsion
_geom_torsion_site_symmetry_1
_geom_torsion_site_symmetry_2
_geom_torsion_site_symmetry_3
_geom_torsion_site_symmetry_4
_geom_torsion_publ_flag
Fe1 C1 C2 C3 59.1(4) . . . . ?
Fe1 C1 C5 C4 -59.7(5) . . . . ?
Fe1 C2 C3 C4 60.1(4) . . . . ?
Fe1 C3 C4 C5 59.2(5) . . . . ?
Fe1 C4 C5 C1 59.9(5) . . . . ?
Fe1 C6 C7 C8 -59.1(4) . . . . ?
Fe1 C6 C10 C9 59.6(4) . . . . ?
Fe1 C6 C10 C11 -115.6(5) . . . . ?
Fe1 C7 C8 C9 -59.1(4) . . . . ?
Fe1 C8 C9 C10 -58.4(4) . . . . ?
Fe1 C9 C10 C6 -59.1(3) . . . . ?
Fe1 C9 C10 C11 116.4(5) . . . . ?
Fe1 C10 C11 O1 97.6(5) . . . . ?
Fe1 C10 C11 N1 -82.9(5) . . . . ?
N1 C12 C13 C14 67.9(5) . . . . ?
N1 C12 C20 O2 30.4(6) . . . . ?
N1 C12 C20 N2 -150.8(4) . . . . ?
N2 C21 C22 O3 49.5(6) . . . . ?
N2 C21 C22 O4 -135.0(5) . . . . ?
N2 C21 C23 C24 177.3(4) . . . . ?
C1 C2 C3 Fe1 -59.8(4) . . . . ?
C1 C2 C3 C4 0.2(7) . . . . ?
C2 C1 C5 Fe1 59.0(5) . . . . ?
C2 C1 C5 C4 -0.7(8) . . . . ?
C2 C3 C4 Fe1 -59.9(5) . . . . ?
C2 C3 C4 C5 -0.7(8) . . . . ?
C3 C4 C5 Fe1 -59.0(5) . . . . ?
C3 C4 C5 C1 0.9(8) . . . . ?
C5 C1 C2 Fe1 -58.8(5) . . . . ?
C5 C1 C2 C3 0.3(7) . . . . ?
C6 C7 C8 Fe1 58.5(4) . . . . ?
C6 C7 C8 C9 -0.5(7) . . . . ?
C6 C10 C11 O1 -174.4(5) . . . . ?
C6 C10 C11 N1 5.2(8) . . . . ?
C7 C6 C10 Fe1 -59.9(4) . . . . ?
C7 C6 C10 C9 -0.3(6) . . . . ?
C7 C6 C10 C11 -175.5(5) . . . . ?
C7 C8 C9 Fe1 58.7(4) . . . . ?
C7 C8 C9 C10 0.4(7) . . . . ?
C8 C9 C10 Fe1 59.1(4) . . . . ?
C8 C9 C10 C6 -0.1(6) . . . . ?
C8 C9 C10 C11 175.5(5) . . . . ?
C9 C10 C11 O1 11.1(7) . . . . ?
C9 C10 C11 N1 -169.3(5) . . . . ?
C10 C6 C7 Fe1 59.6(4) . . . . ?
C10 C6 C7 C8 0.5(6) . . . . ?
C11 N1 C12 C13 -156.6(4) . . . . ?
C11 N1 C12 C20 79.6(5) . . . . ?
C12 N1 C11 O1 -2.9(7) . . . . ?
C12 N1 C11 C10 177.6(4) . . . . ?
C12 C13 C14 C15 69.2(6) . . . . ?
C12 C13 C14 C19 -108.8(5) . . . . ?
C13 C12 C20 O2 -92.7(6) . . . . ?
C13 C12 C20 N2 86.1(5) . . . . ?
C13 C14 C15 C16 -177.7(5) . . . . ?
C13 C14 C19 C18 178.4(5) . . . . ?
C14 C15 C16 C17 -0.6(9) . . . . ?
C15 C14 C19 C18 0.4(8) . . . . ?
C15 C16 C17 C18 0.1(9) . . . . ?
C16 C17 C18 C19 0.6(10) . . . . ?
C17 C18 C19 C14 -0.9(10) . . . . ?
C19 C14 C15 C16 0.3(8) . . . . ?
C20 N2 C21 C22 74.5(6) . . . . ?
C20 N2 C21 C23 -165.2(4) . . . . ?
C20 C12 C13 C14 -168.2(4) . . . . ?
C21 N2 C20 O2 4.4(7) . . . . ?
C21 N2 C20 C12 -174.4(4) . . . . ?
C21 C23 C24 C25 85.5(6) . . . . ?
C21 C23 C24 C29 -94.3(6) . . . . ?
C22 C21 C23 C24 -60.4(6) . . . . ?
C23 C21 C22 O3 -70.7(6) . . . . ?
C23 C21 C22 O4 104.8(5) . . . . ?
C23 C24 C25 C26 -178.2(5) . . . . ?
C23 C24 C29 C28 178.2(5) . . . . ?
C24 C25 C26 C27 0.3(9) . . . . ?
C25 C24 C29 C28 -1.5(9) . . . . ?
C25 C26 C27 C28 -2.3(10) . . . . ?
C26 C27 C28 C29 2.3(10) . . . . ?
C27 C28 C29 C24 -0.4(10) . . . . ?
C29 C24 C25 C26 1.5(9) . . . . ?
Fe2 C30 C31 C32 -58.9(6) . . . . ?
Fe2 C30 C34 C33 60.8(6) . . . . ?
Fe2 C31 C32 C33 -59.8(6) . . . . ?
Fe2 C32 C33 C34 -58.7(7) . . . . ?
Fe2 C33 C34 C30 -60.2(6) . . . . ?
Fe2 C35 C36 C37 -59.5(5) . . . . ?
Fe2 C35 C39 C38 59.9(4) . . . . ?
Fe2 C35 C39 C40 -114.2(5) . . . . ?
Fe2 C36 C37 C38 -58.2(4) . . . . ?
Fe2 C37 C38 C39 -58.3(4) . . . . ?
Fe2 C38 C39 C35 -59.5(4) . . . . ?
Fe2 C38 C39 C40 114.8(5) . . . . ?
Fe2 C39 C40 O5 102.0(5) . . . . ?
Fe2 C39 C40 N3 -78.0(5) . . . . ?
N3 C41 C42 C43 72.6(5) . . . . ?
N3 C41 C49 O6 38.0(6) . . . . ?
N3 C41 C49 N4 -146.7(4) . . . . ?
N4 C50 C51 O7 -135.1(4) . . . . ?
N4 C50 C51 O8 49.3(6) . . . . ?
N4 C50 C52 C53 -170.9(5) . . . . ?
C30 C31 C32 Fe2 58.7(6) . . . . ?
C30 C31 C32 C33 -1.1(10) . . . . ?
C31 C30 C34 Fe2 -60.8(6) . . . . ?
C31 C30 C34 C33 0.0(10) . . . . ?
C31 C32 C33 Fe2 59.8(6) . . . . ?
C31 C32 C33 C34 1.1(11) . . . . ?
C32 C33 C34 Fe2 59.5(7) . . . . ?
C32 C33 C34 C30 -0.7(11) . . . . ?
C34 C30 C31 Fe2 59.6(5) . . . . ?
C34 C30 C31 C32 0.7(9) . . . . ?
C35 C36 C37 Fe2 58.3(4) . . . . ?
C35 C36 C37 C38 0.1(7) . . . . ?
C35 C39 C40 O5 -170.7(5) . . . . ?
C35 C39 C40 N3 9.3(8) . . . . ?
C36 C35 C39 Fe2 -59.7(4) . . . . ?
C36 C35 C39 C38 0.2(6) . . . . ?
C36 C35 C39 C40 -173.9(5) . . . . ?
C36 C37 C38 Fe2 58.3(5) . . . . ?
C36 C37 C38 C39 0.0(7) . . . . ?
C37 C38 C39 Fe2 59.4(4) . . . . ?
C37 C38 C39 C35 -0.1(6) . . . . ?
C37 C38 C39 C40 174.2(5) . . . . ?
C38 C39 C40 O5 16.1(8) . . . . ?
C38 C39 C40 N3 -163.9(5) . . . . ?
C39 C35 C36 Fe2 59.3(4) . . . . ?
C39 C35 C36 C37 -0.2(7) . . . . ?
C40 N3 C41 C42 -157.8(4) . . . . ?
C40 N3 C41 C49 82.0(5) . . . . ?
C41 N3 C40 O5 -5.2(7) . . . . ?
C41 N3 C40 C39 174.8(4) . . . . ?
C41 C42 C43 C44 65.3(7) . . . . ?
C41 C42 C43 C48 -115.3(5) . . . . ?
C42 C41 C49 O6 -84.0(5) . . . . ?
C42 C41 C49 N4 91.3(5) . . . . ?
C42 C43 C44 C45 178.5(6) . . . . ?
C42 C43 C48 C47 -178.4(5) . . . . ?
C43 C44 C45 C46 -0.1(10) . . . . ?
C44 C43 C48 C47 0.9(9) . . . . ?
C44 C45 C46 C47 1.1(11) . . . . ?
C45 C46 C47 C48 -1.0(10) . . . . ?
C46 C47 C48 C43 0.0(10) . . . . ?
C48 C43 C44 C45 -0.9(9) . . . . ?
C49 N4 C50 C51 52.8(6) . . . . ?
C49 N4 C50 C52 173.5(5) . . . . ?
C49 C41 C42 C43 -164.5(4) . . . . ?
C50 N4 C49 O6 7.5(7) . . . . ?
C50 N4 C49 C41 -167.9(4) . . . . ?
C50 C52 C53 C54 -72.2(8) . . . . ?
C50 C52 C53 C58 106.2(6) . . . . ?
C51 C50 C52 C53 -50.7(6) . . . . ?
C52 C50 C51 O7 104.4(5) . . . . ?
C52 C50 C51 O8 -71.2(6) . . . . ?
C52 C53 C54 C55 -178.8(7) . . . . ?
C52 C53 C58 C57 178.9(5) . . . . ?
C53 C54 C55 C56 -0.4(14) . . . . ?
C54 C53 C58 C57 -2.6(9) . . . . ?
C54 C55 C56 C57 -2.1(14) . . . . ?
C55 C56 C57 C58 2.2(13) . . . . ?
C56 C57 C58 C53 0.2(10) . . . . ?
C58 C53 C54 C55 2.7(11) . . . . ?
F1 C64 C65 O9 64.3(7) . . . . ?
F1 C64 C65 C66 -175.0(6) . . . . ?
F2 C64 C65 O9 -175.5(6) . . . . ?
F2 C64 C65 C66 -54.9(8) . . . . ?
F3 C64 C65 O9 -55.0(7) . . . . ?
F3 C64 C65 C66 65.7(8) . . . . ?
O9 C65 C66 F4 -54.5(7) . . . . ?
O9 C65 C66 F5 -170.4(5) . . . . ?
O9 C65 C66 F6 67.6(7) . . . . ?
C64 C65 C66 F4 -174.6(5) . . . . ?
C64 C65 C66 F5 69.6(7) . . . . ?
C64 C65 C66 F6 -52.4(8) . . . . ?
F7 C67 C68 O10 -178.8(8) . . . . ?
F7 C67 C68 C69 -58.2(12) . . . . ?
F8 C67 C68 O10 -57.8(10) . . . . ?
F8 C67 C68 C69 62.9(10) . . . . ?
F9 C67 C68 O10 63.7(11) . . . . ?
F9 C67 C68 C69 -175.6(9) . . . . ?
O10 C68 C69 F10 58.8(10) . . . . ?
O10 C68 C69 F11 -61.0(10) . . . . ?
O10 C68 C69 F12 176.8(9) . . . . ?
C67 C68 C69 F10 -62.7(10) . . . . ?
C67 C68 C69 F11 177.4(8) . . . . ?
C67 C68 C69 F12 55.2(12) . . . . ?
F13 C70 C71 O11 60.8(11) . . . . ?
F13 C70 C71 C72 -57.4(12) . . . . ?
F14 C70 C71 O11 177.1(11) . . . . ?
F14 C70 C71 C72 58.9(14) . . . . ?
F15 C70 C71 O11 -57.5(9) . . . . ?
F15 C70 C71 C72 -175.7(8) . . . . ?
O11 C71 C72 F16 -56.8(15) . . . . ?
O11 C71 C72 F17 57.8(11) . . . . ?
O11 C71 C72 F18 170.6(12) . . . . ?
C70 C71 C72 F16 60.6(15) . . . . ?
C70 C71 C72 F17 175.1(9) . . . . ?
C70 C71 C72 F18 -72.0(14) . . . . ?
N5 C62 C63 N6 57.9(7) . . . . ?
N6 C60 C61 N5 -57.3(7) . . . . ?
C59 C60 C61 N5 -179.2(5) . . . . ?
C60 N6 C63 C62 -57.5(6) . . . . ?
C61 N5 C62 C63 -59.4(7) . . . . ?
C62 N5 C61 C60 59.0(7) . . . . ?
C63 N6 C60 C59 -179.5(5) . . . . ?
C63 N6 C60 C61 57.3(6) . . . . ?
